data_1520321
loop_
_publ_author_name
'Wang, Shichao'
'Ye, Ning'
'Poeppelmeier, Kenneth'

_publ_section_title
;
 Flux Growth and Crystal Structure Refinement of Calcite Type Borate GaBO3
;
_journal_issue 2
_journal_name_full Crystals
_journal_page_first 252
_journal_paper_doi 10.3390/cryst5020252
_journal_volume 5
_journal_year 2015
_chemical_formula_moiety 'B1  O3  Ga1'
_chemical_formula_sum 'B Ga O3'
_chemical_formula_weight 128.53
_chemical_name_systematic
;
 ?
;
_space_group_IT_number 167
_symmetry_cell_setting trigonal
_symmetry_Int_Tables_number 167
_symmetry_space_group_name_Hall '-R 3 2"c'
_symmetry_space_group_name_H-M 'R -3 c :H'
_atom_sites_solution_primary direct
_atom_sites_solution_secondary difmap
_audit_conform_dict_location ftp://ftp.iucr.org/pub/cif_core.dic
_audit_conform_dict_name cif_core.dic
_audit_conform_dict_version 2.4.3
_audit_creation_date 2014-12-10T11:38:31-00:00
_audit_creation_method 'WinGX routine CIF_UPDATE'
_cell_angle_alpha 90
_cell_angle_beta 90
_cell_angle_gamma 120
_cell_formula_units_Z 6
_cell_length_a 4.56590(10)
_cell_length_b 4.56590(10)
_cell_length_c 14.1764(4)
_cell_measurement_reflns_used 4393
_cell_measurement_temperature 100(2)
_cell_measurement_theta_max 45.1564
_cell_measurement_theta_min 5.9067
_cell_measurement_wavelength 0.71073
_cell_volume 255.947(11)
_computing_molecular_graphics 'Ortep for Windows (Farrugia, 2012)'
_computing_publication_material 'WinGX publication routines (Farrugia, 2012)'
_computing_structure_refinement 'SHELXL-97 (Sheldrick, 2008)'
_computing_structure_solution 'SHELXS-97 (Sheldrick, 2008)'
_diffrn_ambient_temperature 100(2)
_diffrn_measured_fraction_theta_full 1
_diffrn_measured_fraction_theta_max 1
_diffrn_radiation_monochromator graphite
_diffrn_radiation_probe x-ray
_diffrn_radiation_type MoK\a
_diffrn_radiation_wavelength 0.71073
_diffrn_reflns_av_R_equivalents 0.0353
_diffrn_reflns_av_unetI/netI 0.0114
_diffrn_reflns_limit_h_max 9
_diffrn_reflns_limit_h_min -8
_diffrn_reflns_limit_k_max 9
_diffrn_reflns_limit_k_min -8
_diffrn_reflns_limit_l_max 28
_diffrn_reflns_limit_l_min -26
_diffrn_reflns_number 6025
_diffrn_reflns_theta_full 45.16
_diffrn_reflns_theta_max 45.16
_diffrn_reflns_theta_min 5.91
_exptl_absorpt_coefficient_mu 15.716
_exptl_absorpt_correction_T_max 0.419
_exptl_absorpt_correction_T_min 0.2059
_exptl_absorpt_correction_type multi-scan
_exptl_crystal_colour 'light yellow'
_exptl_crystal_density_diffrn 5.003
_exptl_crystal_density_method 'not measured'
_exptl_crystal_description pyramid
_exptl_crystal_F_000 360
_exptl_crystal_size_max 0.15
_exptl_crystal_size_mid 0.11
_exptl_crystal_size_min 0.07
_refine_diff_density_max 1.504
_refine_diff_density_min -1.156
_refine_diff_density_rms 0.186
_refine_ls_extinction_coef 0.0017(14)
_refine_ls_extinction_expression Fc^*^=kFc[1+0.001xFc^2^\l^3^/sin(2\q)]^-1/4^
_refine_ls_extinction_method SHELXL
_refine_ls_goodness_of_fit_ref 1.172
_refine_ls_matrix_type full
_refine_ls_number_constraints 0
_refine_ls_number_parameters 11
_refine_ls_number_reflns 242
_refine_ls_number_restraints 0
_refine_ls_restrained_S_all 1.172
_refine_ls_R_factor_all 0.0155
_refine_ls_R_factor_gt 0.0153
_refine_ls_shift/su_max 0
_refine_ls_shift/su_mean 0
_refine_ls_structure_factor_coef Fsqd
_refine_ls_weighting_details 'calc w=1/[\s^2^(Fo^2^)+(0.0295P)^2^+0.1029P] where P=(Fo^2^+2Fc^2^)/3'
_refine_ls_weighting_scheme calc
_refine_ls_wR_factor_gt 0.0432
_refine_ls_wR_factor_ref 0.0433
_reflns_number_gt 237
_reflns_number_total 242
_reflns_threshold_expression >2sigma(I)
_cod_data_source_file s1.cif
_cod_data_source_block shelx
_cod_depositor_comments
;
The following automatic conversions were performed:

'_exptl_absorpt_correction_type' value 'Multi-Scan' changed to
'multi-scan' according to
/usr/data/users/saulius/crontab/automatic-downloads/current/MDPI/lib/dictionaries/cif_core.dic
dictionary named 'cif_core.dic' version 2.4.2 from 2011-04-26.

Automatic conversion script
Id: cif_fix_values 3271 2015-04-21 07:52:19Z andrius 
;
_cod_original_cell_volume 255.946(11)
_cod_original_sg_symbol_H-M R-3c
_cod_database_code 1520321

loop_
_symmetry_equiv_pos_as_xyz
'x, y, z'
'-y, x-y, z'
'-x+y, -x, z'
'y, x, -z+1/2'
'x-y, -y, -z+1/2'
'-x, -x+y, -z+1/2'
'x+2/3, y+1/3, z+1/3'
'-y+2/3, x-y+1/3, z+1/3'
'-x+y+2/3, -x+1/3, z+1/3'
'y+2/3, x+1/3, -z+5/6'
'x-y+2/3, -y+1/3, -z+5/6'
'-x+2/3, -x+y+1/3, -z+5/6'
'x+1/3, y+2/3, z+2/3'
'-y+1/3, x-y+2/3, z+2/3'
'-x+y+1/3, -x+2/3, z+2/3'
'y+1/3, x+2/3, -z+7/6'
'x-y+1/3, -y+2/3, -z+7/6'
'-x+1/3, -x+y+2/3, -z+7/6'
'-x, -y, -z'
'y, -x+y, -z'
'x-y, x, -z'
'-y, -x, z-1/2'
'-x+y, y, z-1/2'
'x, x-y, z-1/2'
'-x+2/3, -y+1/3, -z+1/3'
'y+2/3, -x+y+1/3, -z+1/3'
'x-y+2/3, x+1/3, -z+1/3'
'-y+2/3, -x+1/3, z-1/6'
'-x+y+2/3, y+1/3, z-1/6'
'x+2/3, x-y+1/3, z-1/6'
'-x+1/3, -y+2/3, -z+2/3'
'y+1/3, -x+y+2/3, -z+2/3'
'x-y+1/3, x+2/3, -z+2/3'
'-y+1/3, -x+2/3, z+1/6'
'-x+y+1/3, y+2/3, z+1/6'
'x+1/3, x-y+2/3, z+1/6'

loop_
_atom_site_label
_atom_site_type_symbol
_atom_site_fract_x
_atom_site_fract_y
_atom_site_fract_z
_atom_site_U_iso_or_equiv
_atom_site_adp_type
_atom_site_occupancy
_atom_site_symmetry_multiplicity
_atom_site_calc_flag
_atom_site_refinement_flags
Ga1 Ga 0 0 0 0.00262(8) Uani 1 6 d S
B1 B 0 0 0.25 0.0043(3) Uani 1 6 d S
O1 O 0.30201(12) 0.30201(12) 0.25 0.00391(11) Uani 1 2 d S

loop_
_atom_site_aniso_label
_atom_site_aniso_U_11
_atom_site_aniso_U_22
_atom_site_aniso_U_33
_atom_site_aniso_U_23
_atom_site_aniso_U_13
_atom_site_aniso_U_12
Ga1 0.00232(9) 0.00232(9) 0.00321(11) 0 0 0.00116(5)
B1 0.0037(5) 0.0037(5) 0.0055(8) 0 0 0.0019(2)
O1 0.00291(15) 0.00291(15) 0.00534(18) 0.00024(6) -0.00024(6) 0.00104(15)

loop_
_atom_type_symbol
_atom_type_description
_atom_type_scat_dispersion_real
_atom_type_scat_dispersion_imag
_atom_type_scat_source
B B 0.0013 0.0007 'International Tables Vol C Tables 4.2.6.8 and 6.1.1.4'
O O 0.0106 0.006 'International Tables Vol C Tables 4.2.6.8 and 6.1.1.4'
Ga Ga 0.2307 1.6083 'International Tables Vol C Tables 4.2.6.8 and 6.1.1.4'

loop_
_geom_angle_atom_site_label_1
_geom_angle_atom_site_label_2
_geom_angle_atom_site_label_3
_geom_angle
_geom_angle_site_symmetry_1
_geom_angle_site_symmetry_3
O1 Ga1 O1 180.00(3) 25 13_444
O1 Ga1 O1 88.282(7) 25 27_445
O1 Ga1 O1 91.718(7) 13_444 27_445
O1 Ga1 O1 91.718(7) 25 15_554
O1 Ga1 O1 88.282(7) 13_444 15_554
O1 Ga1 O1 180 27_445 15_554
O1 Ga1 O1 91.718(7) 25 14_544
O1 Ga1 O1 88.282(7) 13_444 14_544
O1 Ga1 O1 91.719(8) 27_445 14_544
O1 Ga1 O1 88.281(8) 15_554 14_544
O1 Ga1 O1 88.282(7) 25 26_455
O1 Ga1 O1 91.718(7) 13_444 26_455
O1 Ga1 O1 88.281(8) 27_445 26_455
O1 Ga1 O1 91.719(8) 15_554 26_455
O1 Ga1 O1 180.00(3) 14_544 26_455
O1 B1 O1 120 . 3
O1 B1 O1 120 . 2
O1 B1 O1 120 3 2
B1 O1 Ga1 117.055(14) . 7
B1 O1 Ga1 117.055(14) . 16_554
Ga1 O1 Ga1 125.89(3) 7 16_554

loop_
_geom_bond_atom_site_label_1
_geom_bond_atom_site_label_2
_geom_bond_distance
_geom_bond_site_symmetry_2
Ga1 O1 1.9875(2) 25
Ga1 O1 1.9875(2) 13_444
Ga1 O1 1.9875(2) 27_445
Ga1 O1 1.9875(2) 15_554
Ga1 O1 1.9875(2) 14_544
Ga1 O1 1.9875(2) 26_455
B1 O1 1.3789(5) .
B1 O1 1.3789(5) 3
B1 O1 1.3789(5) 2
O1 Ga1 1.9875(2) 7
O1 Ga1 1.9875(2) 16_554
